data_4316403
loop_
_publ_author_name
'En-Cui Yang'
'Zhong-Yi Liu'
'Xiang-Jun Shi'
'Qing-Qing Liang'
'Xiao-Jun Zhao'

_publ_section_title
;
 Two 3D Triazolate-Tricarboxylate-Bridged CuII/I Frameworks by One-Pot
 Hydrothermal Synthesis Exhibiting Spin-Canted Antiferromagnetism and
 Strong Antiferromagnetic Couplings
;
_journal_name_full 'Inorganic Chemistry'
_journal_page_first 7969
_journal_page_last 7975
_journal_paper_doi 10.1021/ic100880j
_journal_volume 49
_journal_year 2010
_chemical_formula_sum 'C44 H28 Cu8 N12 O28'
_chemical_formula_weight 1681.10
_chemical_name_systematic
; 
 ? 
;
_space_group_IT_number 14
_symmetry_cell_setting monoclinic
_symmetry_space_group_name_Hall '-P 2yn'
_symmetry_space_group_name_H-M 'P 1 21/n 1'
_atom_sites_solution_hydrogens geom
_atom_sites_solution_primary direct
_atom_sites_solution_secondary difmap
_audit_creation_method SHELXL-97
_cell_angle_alpha 90.00
_cell_angle_beta 110.8500(10)
_cell_angle_gamma 90.00
_cell_formula_units_Z 1
_cell_length_a 13.4823(15)
_cell_length_b 7.2714(8)
_cell_length_c 13.6596(15)
_cell_measurement_reflns_used 5210
_cell_measurement_temperature 296(2)
_cell_measurement_theta_max 27.85
_cell_measurement_theta_min 2.80
_cell_volume 1251.4(2)
_computing_cell_refinement 'Bruker SMART APEX II'
_computing_data_collection 'Bruker SMART APEX II'
_computing_data_reduction 'Bruker SAINT'
_computing_molecular_graphics 'Bruker SHELXTL'
_computing_publication_material 'Bruker SHELXTL'
_computing_structure_refinement 'SHELXL-97 (Sheldrick, 1997)'
_computing_structure_solution 'SHELXS-97 (Sheldrick, 1990)'
_diffrn_ambient_temperature 296(2)
_diffrn_measured_fraction_theta_full 0.998
_diffrn_measured_fraction_theta_max 0.998
_diffrn_measurement_device_type 'APEX II CCD area detector'
_diffrn_measurement_method 'phi and omega scans'
_diffrn_radiation_monochromator graphite
_diffrn_radiation_source 'fine-focus sealed tube'
_diffrn_radiation_type MoK\a
_diffrn_radiation_wavelength 0.71073
_diffrn_reflns_av_R_equivalents 0.0138
_diffrn_reflns_av_sigmaI/netI 0.0156
_diffrn_reflns_limit_h_max 16
_diffrn_reflns_limit_h_min -15
_diffrn_reflns_limit_k_max 5
_diffrn_reflns_limit_k_min -8
_diffrn_reflns_limit_l_max 16
_diffrn_reflns_limit_l_min -16
_diffrn_reflns_number 6123
_diffrn_reflns_theta_full 25.00
_diffrn_reflns_theta_max 25.00
_diffrn_reflns_theta_min 1.82
_exptl_absorpt_coefficient_mu 3.445
_exptl_absorpt_correction_T_max 0.987
_exptl_absorpt_correction_T_min 0.965
_exptl_absorpt_correction_type multi-scan
_exptl_absorpt_process_details SADABS
_exptl_crystal_colour BLUE
_exptl_crystal_density_diffrn 2.231
_exptl_crystal_density_meas ?
_exptl_crystal_density_method 'not measured'
_exptl_crystal_description BLOCK
_exptl_crystal_F_000 832
_exptl_crystal_size_max 0.24
_exptl_crystal_size_mid 0.23
_exptl_crystal_size_min 0.20
_refine_diff_density_max 0.562
_refine_diff_density_min -0.360
_refine_diff_density_rms 0.067
_refine_ls_extinction_method none
_refine_ls_goodness_of_fit_ref 1.029
_refine_ls_hydrogen_treatment constr
_refine_ls_matrix_type full
_refine_ls_number_parameters 208
_refine_ls_number_reflns 2209
_refine_ls_number_restraints 0
_refine_ls_restrained_S_all 1.029
_refine_ls_R_factor_all 0.0225
_refine_ls_R_factor_gt 0.0199
_refine_ls_shift/su_max 0.002
_refine_ls_shift/su_mean 0.000
_refine_ls_structure_factor_coef Fsqd
_refine_ls_weighting_details 'calc w=1/[\s^2^(Fo^2^)+(0.0306P)^2^+1.4710P] where P=(Fo^2^+2Fc^2^)/3'
_refine_ls_weighting_scheme calc
_refine_ls_wR_factor_gt 0.0543
_refine_ls_wR_factor_ref 0.0558
_reflns_number_gt 2043
_reflns_number_total 2209
_reflns_threshold_expression >2sigma(I)
_cod_data_source_file ic100880j_si_001_2.cif
_cod_data_source_block 80514b
_cod_depositor_comments
;
The following automatic conversions were performed:

'_symmetry_cell_setting' value 'Monoclinic' changed to 'monoclinic'
according to the built-in table from CIF Core dictionary named
'cif_core.dic' version 2.4.1 from
2010-06-29.

'_exptl_absorpt_correction_type' value 'MULTI-SCAN'
changed to 'multi-scan' according to the built-in table from CIF Core
dictionary named 'cif_core.dic' version 2.4.1 from 2010-06-29.

Automatic conversion script
Id: cif_fix_values 1646 2011-03-28 12:23:43Z adriana 

The following automatic conversions were performed:

'_exptl_crystal_density_meas' value 'NONE' was changed to '?' - the
value is perceived as not measured.

Automatic conversion script
Id: cif_fix_values 3008 2015-01-20 13:52:24Z robertas 
;
_cod_database_code 4316403

loop_
_symmetry_equiv_pos_as_xyz
'x, y, z'
'-x+1/2, y+1/2, -z+1/2'
'-x, -y, -z'
'x-1/2, -y-1/2, z-1/2'

loop_
_atom_site_label
_atom_site_type_symbol
_atom_site_fract_x
_atom_site_fract_y
_atom_site_fract_z
_atom_site_U_iso_or_equiv
_atom_site_adp_type
_atom_site_occupancy
_atom_site_symmetry_multiplicity
_atom_site_calc_flag
_atom_site_refinement_flags
_atom_site_disorder_assembly
_atom_site_disorder_group
Cu1 Cu 1.09023(2) 1.10202(4) 0.58922(2) 0.01452(9) Uani 1 1 d . . .
Cu2 Cu 0.85112(2) 1.00929(4) 0.60227(2) 0.01662(10) Uani 1 1 d . . .
O1 O 0.76762(13) 0.9180(3) 0.68069(13) 0.0288(4) Uani 1 1 d . . .
O2 O 0.64931(15) 0.7256(3) 0.57166(14) 0.0319(5) Uani 1 1 d . . .
O3 O 0.27770(13) 0.9338(3) 0.51698(13) 0.0250(4) Uani 1 1 d . . .
O4 O 0.24366(13) 1.0651(3) 0.65087(13) 0.0236(4) Uani 1 1 d . . .
O5 O 0.63135(15) 0.9706(2) 1.02576(13) 0.0255(4) Uani 1 1 d . . .
O6 O 0.59599(14) 1.2566(2) 0.96729(12) 0.0215(4) Uani 1 1 d . . .
O7 O 1.06191(12) 0.8759(2) 0.46573(12) 0.0150(3) Uani 1 1 d . . .
H7 H 1.0829 0.7679 0.4868 0.022 Uiso 1 1 d R . .
N1 N 0.98012(16) 0.9894(3) 0.73062(16) 0.0182(4) Uani 1 1 d . . .
N2 N 1.07825(15) 1.0166(3) 0.72410(16) 0.0180(4) Uani 1 1 d . . .
N3 N 1.09963(17) 0.9242(3) 0.88127(16) 0.0251(5) Uani 1 1 d . . .
H3 H 1.1291 0.8915 0.9457 0.030 Uiso 1 1 calc R . .
C1 C 1.1486(2) 0.9764(4) 0.81614(19) 0.0230(6) Uani 1 1 d . . .
H1 H 1.2218 0.9831 0.8336 0.028 Uiso 1 1 calc R . .
C2 C 0.9950(2) 0.9333(4) 0.82556(19) 0.0231(5) Uani 1 1 d . . .
H2 H 0.9414 0.9041 0.8509 0.028 Uiso 1 1 calc R . .
C3 C 0.59921(18) 0.8985(3) 0.69360(18) 0.0165(5) Uani 1 1 d . . .
C4 C 0.49160(18) 0.9036(3) 0.63425(18) 0.0165(5) Uani 1 1 d . . .
H4 H 0.4675 0.8610 0.5656 0.020 Uiso 1 1 calc R . .
C5 C 0.41960(18) 0.9722(3) 0.67707(18) 0.0160(5) Uani 1 1 d . . .
C6 C 0.45545(19) 1.0325(3) 0.78037(18) 0.0174(5) Uani 1 1 d . . .
H6 H 0.4077 1.0804 0.8088 0.021 Uiso 1 1 calc R . .
C7 C 0.56284(18) 1.0212(3) 0.84125(17) 0.0144(5) Uani 1 1 d . . .
C8 C 0.63479(18) 0.9559(3) 0.79805(18) 0.0169(5) Uani 1 1 d . . .
H8 H 0.7067 0.9503 0.8385 0.020 Uiso 1 1 calc R . .
C9 C 0.67722(19) 0.8397(4) 0.64351(18) 0.0206(5) Uani 1 1 d . . .
C10 C 0.30408(18) 0.9908(3) 0.60937(18) 0.0174(5) Uani 1 1 d . . .
C11 C 0.60038(17) 1.0836(3) 0.95414(18) 0.0149(5) Uani 1 1 d . . .

loop_
_atom_site_aniso_label
_atom_site_aniso_U_11
_atom_site_aniso_U_22
_atom_site_aniso_U_33
_atom_site_aniso_U_23
_atom_site_aniso_U_13
_atom_site_aniso_U_12
Cu1 0.01112(15) 0.02136(17) 0.01043(15) 0.00159(11) 0.00303(11) 0.00046(11)
Cu2 0.01120(16) 0.02730(18) 0.01065(16) -0.00078(11) 0.00300(12) 0.00052(11)
O1 0.0144(9) 0.0587(13) 0.0137(9) -0.0026(8) 0.0054(7) -0.0061(8)
O2 0.0290(10) 0.0472(12) 0.0211(9) -0.0123(9) 0.0109(8) 0.0021(9)
O3 0.0152(9) 0.0429(11) 0.0136(9) -0.0039(8) 0.0011(7) 0.0040(8)
O4 0.0127(8) 0.0411(10) 0.0160(8) -0.0036(8) 0.0041(7) 0.0025(8)
O5 0.0350(11) 0.0214(9) 0.0133(9) 0.0001(7) 0.0002(8) -0.0003(8)
O6 0.0342(10) 0.0175(8) 0.0159(8) -0.0033(7) 0.0125(7) 0.0000(7)
O7 0.0134(8) 0.0149(8) 0.0154(8) 0.0023(6) 0.0036(6) 0.0027(6)
N1 0.0148(10) 0.0251(11) 0.0149(10) -0.0003(8) 0.0057(8) -0.0014(8)
N2 0.0127(10) 0.0242(11) 0.0157(10) 0.0006(8) 0.0031(8) -0.0003(8)
N3 0.0257(12) 0.0351(13) 0.0105(10) 0.0048(9) 0.0016(9) 0.0015(10)
C1 0.0168(12) 0.0324(14) 0.0154(12) 0.0030(10) 0.0003(10) 0.0008(10)
C2 0.0239(13) 0.0309(14) 0.0157(12) 0.0014(11) 0.0084(10) -0.0008(11)
C3 0.0163(12) 0.0191(12) 0.0156(11) -0.0012(9) 0.0075(9) -0.0016(9)
C4 0.0166(12) 0.0210(12) 0.0111(11) -0.0019(9) 0.0038(9) -0.0023(9)
C5 0.0131(11) 0.0197(12) 0.0134(11) 0.0015(9) 0.0024(9) -0.0009(9)
C6 0.0165(12) 0.0211(12) 0.0154(12) 0.0007(9) 0.0068(10) 0.0031(10)
C7 0.0155(11) 0.0151(11) 0.0116(11) -0.0009(9) 0.0035(9) -0.0005(9)
C8 0.0128(11) 0.0213(12) 0.0137(11) -0.0006(10) 0.0013(9) -0.0007(9)
C9 0.0166(12) 0.0333(14) 0.0117(11) 0.0009(11) 0.0048(9) 0.0035(10)
C10 0.0137(12) 0.0222(13) 0.0155(12) 0.0029(9) 0.0042(10) -0.0011(9)
C11 0.0100(11) 0.0197(12) 0.0150(12) -0.0032(9) 0.0045(9) -0.0013(9)

loop_
_atom_type_symbol
_atom_type_description
_atom_type_scat_dispersion_real
_atom_type_scat_dispersion_imag
_atom_type_scat_source
C C 0.0033 0.0016 'International Tables Vol C Tables 4.2.6.8 and 6.1.1.4'
H H 0.0000 0.0000 'International Tables Vol C Tables 4.2.6.8 and 6.1.1.4'
N N 0.0061 0.0033 'International Tables Vol C Tables 4.2.6.8 and 6.1.1.4'
O O 0.0106 0.0060 'International Tables Vol C Tables 4.2.6.8 and 6.1.1.4'
Cu Cu 0.3201 1.2651 'International Tables Vol C Tables 4.2.6.8 and 6.1.1.4'

loop_
_geom_angle_atom_site_label_1
_geom_angle_atom_site_label_2
_geom_angle_atom_site_label_3
_geom_angle
_geom_angle_site_symmetry_1
_geom_angle_site_symmetry_3
_geom_angle_publ_flag
O7 Cu1 O4 176.01(7) 3_776 1_655 ?
O7 Cu1 O6 89.08(7) 3_776 4_685 ?
O4 Cu1 O6 94.66(7) 1_655 4_685 ?
O7 Cu1 N2 87.76(7) 3_776 . ?
O4 Cu1 N2 88.89(8) 1_655 . ?
O6 Cu1 N2 166.67(8) 4_685 . ?
O7 Cu1 O7 84.11(6) 3_776 . ?
O4 Cu1 O7 95.30(7) 1_655 . ?
O6 Cu1 O7 78.43(6) 4_685 . ?
N2 Cu1 O7 114.08(7) . . ?
O7 Cu2 O1 173.55(8) 3_776 . ?
O7 Cu2 O3 91.10(7) 3_776 3_676 ?
O1 Cu2 O3 90.84(8) . 3_676 ?
O7 Cu2 N1 88.01(7) 3_776 . ?
O1 Cu2 N1 89.16(8) . . ?
O3 Cu2 N1 171.44(8) 3_676 . ?
O7 Cu2 O6 79.36(6) 3_776 2_646 ?
O1 Cu2 O6 106.46(8) . 2_646 ?
O3 Cu2 O6 98.00(7) 3_676 2_646 ?
N1 Cu2 O6 90.20(7) . 2_646 ?
C9 O1 Cu2 126.64(15) . . ?
C10 O3 Cu2 128.17(16) . 3_676 ?
C10 O4 Cu1 128.03(15) . 1_455 ?
C11 O6 Cu1 130.38(15) . 4_586 ?
C11 O6 Cu2 134.00(15) . 2_656 ?
Cu1 O6 Cu2 92.48(6) 4_586 2_656 ?
Cu1 O7 Cu2 121.55(8) 3_776 3_776 ?
Cu1 O7 Cu1 95.89(6) 3_776 . ?
Cu2 O7 Cu1 94.22(6) 3_776 . ?
Cu1 O7 H7 112.9 3_776 . ?
Cu2 O7 H7 112.2 3_776 . ?
Cu1 O7 H7 117.8 . . ?
C2 N1 N2 107.4(2) . . ?
C2 N1 Cu2 132.58(17) . . ?
N2 N1 Cu2 119.58(15) . . ?
C1 N2 N1 106.9(2) . . ?
C1 N2 Cu1 133.11(18) . . ?
N1 N2 Cu1 119.97(15) . . ?
C1 N3 C2 106.0(2) . . ?
C1 N3 H3 127.0 . . ?
C2 N3 H3 127.0 . . ?
N2 C1 N3 110.0(2) . . ?
N2 C1 H1 125.0 . . ?
N3 C1 H1 125.0 . . ?
N1 C2 N3 109.7(2) . . ?
N1 C2 H2 125.1 . . ?
N3 C2 H2 125.1 . . ?
C4 C3 C8 119.7(2) . . ?
C4 C3 C9 119.7(2) . . ?
C8 C3 C9 120.5(2) . . ?
C3 C4 C5 120.3(2) . . ?
C3 C4 H4 119.9 . . ?
C5 C4 H4 119.9 . . ?
C6 C5 C4 119.8(2) . . ?
C6 C5 C10 120.3(2) . . ?
C4 C5 C10 119.8(2) . . ?
C5 C6 C7 120.0(2) . . ?
C5 C6 H6 120.0 . . ?
C7 C6 H6 120.0 . . ?
C8 C7 C6 120.2(2) . . ?
C8 C7 C11 120.4(2) . . ?
C6 C7 C11 119.4(2) . . ?
C7 C8 C3 119.9(2) . . ?
C7 C8 H8 120.0 . . ?
C3 C8 H8 120.0 . . ?
O2 C9 O1 126.4(2) . . ?
O2 C9 C3 119.1(2) . . ?
O1 C9 C3 114.5(2) . . ?
O3 C10 O4 126.5(2) . . ?
O3 C10 C5 116.7(2) . . ?
O4 C10 C5 116.9(2) . . ?
O5 C11 O6 124.5(2) . . ?
O5 C11 C7 120.4(2) . . ?
O6 C11 C7 115.1(2) . . ?

loop_
_geom_bond_atom_site_label_1
_geom_bond_atom_site_label_2
_geom_bond_distance
_geom_bond_site_symmetry_2
_geom_bond_publ_flag
Cu1 O7 1.9236(16) 3_776 ?
Cu1 O4 1.9545(17) 1_655 ?
Cu1 O6 1.9824(16) 4_685 ?
Cu1 N2 2.005(2) . ?
Cu1 O7 2.2882(16) . ?
Cu2 O7 1.9261(16) 3_776 ?
Cu2 O1 1.9272(18) . ?
Cu2 O3 1.9564(17) 3_676 ?
Cu2 N1 1.987(2) . ?
Cu2 O6 2.2957(17) 2_646 ?
O1 C9 1.276(3) . ?
O2 C9 1.237(3) . ?
O3 C10 1.254(3) . ?
O3 Cu2 1.9563(17) 3_676 ?
O4 C10 1.267(3) . ?
O4 Cu1 1.9545(17) 1_455 ?
O5 C11 1.231(3) . ?
O6 C11 1.275(3) . ?
O6 Cu1 1.9823(16) 4_586 ?
O6 Cu2 2.2958(17) 2_656 ?
O7 Cu1 1.9237(15) 3_776 ?
O7 Cu2 1.9261(16) 3_776 ?
O7 H7 0.8498 . ?
N1 C2 1.305(3) . ?
N1 N2 1.372(3) . ?
N2 C1 1.310(3) . ?
N3 C1 1.338(3) . ?
N3 C2 1.345(3) . ?
N3 H3 0.8600 . ?
C1 H1 0.9300 . ?
C2 H2 0.9300 . ?
C3 C4 1.388(3) . ?
C3 C8 1.397(3) . ?
C3 C9 1.507(3) . ?
C4 C5 1.392(3) . ?
C4 H4 0.9300 . ?
C5 C6 1.390(3) . ?
C5 C10 1.508(3) . ?
C6 C7 1.392(3) . ?
C6 H6 0.9300 . ?
C7 C8 1.386(3) . ?
C7 C11 1.511(3) . ?
C8 H8 0.9300 . ?

loop_
_geom_torsion_atom_site_label_1
_geom_torsion_atom_site_label_2
_geom_torsion_atom_site_label_3
_geom_torsion_atom_site_label_4
_geom_torsion
_geom_torsion_site_symmetry_1
_geom_torsion_site_symmetry_2
_geom_torsion_site_symmetry_3
_geom_torsion_site_symmetry_4
_geom_torsion_publ_flag
O7 Cu2 O1 C9 138.8(6) 3_776 . . . ?
O3 Cu2 O1 C9 31.4(2) 3_676 . . . ?
N1 Cu2 O1 C9 -157.2(2) . . . . ?
O6 Cu2 O1 C9 -67.2(2) 2_646 . . . ?
O7 Cu1 O7 Cu1 0.0 3_776 . . 3_776 ?
O4 Cu1 O7 Cu1 176.04(7) 1_655 . . 3_776 ?
O6 Cu1 O7 Cu1 -90.27(7) 4_685 . . 3_776 ?
N2 Cu1 O7 Cu1 84.89(8) . . . 3_776 ?
O7 Cu1 O7 Cu2 122.35(9) 3_776 . . 3_776 ?
O4 Cu1 O7 Cu2 -61.61(7) 1_655 . . 3_776 ?
O6 Cu1 O7 Cu2 32.08(7) 4_685 . . 3_776 ?
N2 Cu1 O7 Cu2 -152.76(7) . . . 3_776 ?
O7 Cu2 N1 C2 175.0(2) 3_776 . . . ?
O1 Cu2 N1 C2 0.8(2) . . . . ?
O3 Cu2 N1 C2 90.9(6) 3_676 . . . ?
O6 Cu2 N1 C2 -105.6(2) 2_646 . . . ?
O7 Cu2 N1 N2 -13.93(17) 3_776 . . . ?
O1 Cu2 N1 N2 171.86(17) . . . . ?
O3 Cu2 N1 N2 -98.1(5) 3_676 . . . ?
O6 Cu2 N1 N2 65.41(17) 2_646 . . . ?
C2 N1 N2 C1 -0.3(3) . . . . ?
Cu2 N1 N2 C1 -173.38(17) . . . . ?
C2 N1 N2 Cu1 179.55(17) . . . . ?
Cu2 N1 N2 Cu1 6.5(2) . . . . ?
O7 Cu1 N2 C1 -175.2(2) 3_776 . . . ?
O4 Cu1 N2 C1 7.0(2) 1_655 . . . ?
O6 Cu1 N2 C1 -98.7(4) 4_685 . . . ?
O7 Cu1 N2 C1 102.3(2) . . . . ?
O7 Cu1 N2 N1 5.05(17) 3_776 . . . ?
O4 Cu1 N2 N1 -172.79(17) 1_655 . . . ?
O6 Cu1 N2 N1 81.5(4) 4_685 . . . ?
O7 Cu1 N2 N1 -77.48(17) . . . . ?
N1 N2 C1 N3 0.1(3) . . . . ?
Cu1 N2 C1 N3 -179.69(18) . . . . ?
C2 N3 C1 N2 0.1(3) . . . . ?
N2 N1 C2 N3 0.4(3) . . . . ?
Cu2 N1 C2 N3 172.19(18) . . . . ?
C1 N3 C2 N1 -0.3(3) . . . . ?
C8 C3 C4 C5 2.5(4) . . . . ?
C9 C3 C4 C5 -174.6(2) . . . . ?
C3 C4 C5 C6 -1.3(4) . . . . ?
C3 C4 C5 C10 175.2(2) . . . . ?
C4 C5 C6 C7 -1.1(4) . . . . ?
C10 C5 C6 C7 -177.6(2) . . . . ?
C5 C6 C7 C8 2.3(4) . . . . ?
C5 C6 C7 C11 -178.7(2) . . . . ?
C6 C7 C8 C3 -1.0(4) . . . . ?
C11 C7 C8 C3 180.0(2) . . . . ?
C4 C3 C8 C7 -1.3(4) . . . . ?
C9 C3 C8 C7 175.8(2) . . . . ?
Cu2 O1 C9 O2 40.5(4) . . . . ?
Cu2 O1 C9 C3 -138.57(18) . . . . ?
C4 C3 C9 O2 -31.6(4) . . . . ?
C8 C3 C9 O2 151.3(2) . . . . ?
C4 C3 C9 O1 147.6(2) . . . . ?
C8 C3 C9 O1 -29.5(3) . . . . ?
Cu2 O3 C10 O4 16.5(4) 3_676 . . . ?
Cu2 O3 C10 C5 -162.30(16) 3_676 . . . ?
Cu1 O4 C10 O3 4.0(4) 1_455 . . . ?
Cu1 O4 C10 C5 -177.20(15) 1_455 . . . ?
C6 C5 C10 O3 179.8(2) . . . . ?
C4 C5 C10 O3 3.3(3) . . . . ?
C6 C5 C10 O4 1.0(3) . . . . ?
C4 C5 C10 O4 -175.5(2) . . . . ?
Cu1 O6 C11 O5 -21.4(4) 4_586 . . . ?
Cu2 O6 C11 O5 132.7(2) 2_656 . . . ?
Cu1 O6 C11 C7 157.88(15) 4_586 . . . ?
Cu2 O6 C11 C7 -48.0(3) 2_656 . . . ?
C8 C7 C11 O5 -71.4(3) . . . . ?
C6 C7 C11 O5 109.6(3) . . . . ?
C8 C7 C11 O6 109.3(3) . . . . ?
C6 C7 C11 O6 -69.7(3) . . . . ?
